data_7103043
loop_
_publ_author_name
'Richards, Philip I'
'Bickley, Jamie F'
'Boomishankar, Ramamoorthy'
'Steiner, Alexander'

_publ_section_title
;
 In situ recrystallisation of a coordination polymer with hemilabile
 linkers.
;
_journal_issue 14
_journal_name_full 'Chemical communications (Cambridge, England)'
_journal_page_first 1656
_journal_page_last 1658
_journal_paper_doi 10.1039/b718872b
_journal_year 2008
_chemical_formula_sum 'C42 H84 Ag5 Cl5 N9 O26 P3'
_chemical_formula_weight 1940.69
_chemical_name_systematic
;
?
;
_space_group_IT_number 14
_symmetry_cell_setting monoclinic
_symmetry_space_group_name_Hall '-P 2ybc'
_symmetry_space_group_name_H-M 'P 1 21/c 1'
_atom_sites_solution_hydrogens geom
_atom_sites_solution_primary direct
_atom_sites_solution_secondary difmap
_audit_creation_method SHELXL-97
_cell_angle_alpha 90.00
_cell_angle_beta 94.236(4)
_cell_angle_gamma 90.00
_cell_formula_units_Z 4
_cell_length_a 11.586(3)
_cell_length_b 25.797(5)
_cell_length_c 22.795(5)
_cell_measurement_temperature 100(2)
_cell_volume 6795(2)
_computing_structure_refinement 'SHELXL-97 (Sheldrick, 1997)'
_computing_structure_solution 'SHELXS-97 (Sheldrick, 1990)'
_diffrn_ambient_temperature 100(2)
_diffrn_measured_fraction_theta_full 0.992
_diffrn_measured_fraction_theta_max 0.992
_diffrn_measurement_device_type 'Bruker Smart Apex'
_diffrn_measurement_method omega
_diffrn_radiation_monochromator graphite
_diffrn_radiation_source 'fine-focus sealed tube'
_diffrn_radiation_type MoK\a
_diffrn_radiation_wavelength 0.71073
_diffrn_reflns_av_R_equivalents 0.0285
_diffrn_reflns_av_sigmaI/netI 0.0328
_diffrn_reflns_limit_h_max 13
_diffrn_reflns_limit_h_min -13
_diffrn_reflns_limit_k_max 30
_diffrn_reflns_limit_k_min -29
_diffrn_reflns_limit_l_max 27
_diffrn_reflns_limit_l_min -15
_diffrn_reflns_number 33427
_diffrn_reflns_theta_full 25.03
_diffrn_reflns_theta_max 25.03
_diffrn_reflns_theta_min 4.08
_exptl_absorpt_coefficient_mu 1.765
_exptl_absorpt_correction_T_max 1.000
_exptl_absorpt_correction_T_min 0.531
_exptl_absorpt_correction_type empirical
_exptl_crystal_colour colourless
_exptl_crystal_density_diffrn 1.897
_exptl_crystal_density_method 'not measured'
_exptl_crystal_description prism
_exptl_crystal_F_000 3888
_exptl_crystal_size_max 0.4
_exptl_crystal_size_mid 0.3
_exptl_crystal_size_min 0.3
_refine_diff_density_max 2.243
_refine_diff_density_min -1.601
_refine_diff_density_rms 0.143
_refine_ls_extinction_method none
_refine_ls_goodness_of_fit_ref 1.027
_refine_ls_hydrogen_treatment constr
_refine_ls_matrix_type full
_refine_ls_number_parameters 818
_refine_ls_number_reflns 11908
_refine_ls_number_restraints 29
_refine_ls_restrained_S_all 1.030
_refine_ls_R_factor_all 0.0606
_refine_ls_R_factor_gt 0.0541
_refine_ls_shift/su_max 0.002
_refine_ls_shift/su_mean 0.000
_refine_ls_structure_factor_coef Fsqd
_refine_ls_weighting_details 'calc w=1/[\s^2^(Fo^2^)+(0.0504P)^2^+95.1216P] where P=(Fo^2^+2Fc^2^)/3'
_refine_ls_weighting_scheme calc
_refine_ls_wR_factor_gt 0.1322
_refine_ls_wR_factor_ref 0.1356
_reflns_number_gt 10758
_reflns_number_total 11908
_reflns_threshold_expression >2sigma(I)
_cod_data_source_file b718872b.txt
_cod_data_source_block 5
_cod_original_sg_symbol_H-M P2(1)/c
_cod_database_code 7103043

loop_
_symmetry_equiv_pos_as_xyz
'x, y, z'
'-x, y+1/2, -z+1/2'
'-x, -y, -z'
'x, -y-1/2, z-1/2'

loop_
_atom_site_label
_atom_site_type_symbol
_atom_site_fract_x
_atom_site_fract_y
_atom_site_fract_z
_atom_site_U_iso_or_equiv
_atom_site_adp_type
_atom_site_occupancy
_atom_site_symmetry_multiplicity
_atom_site_calc_flag
_atom_site_refinement_flags
_atom_site_disorder_assembly
_atom_site_disorder_group
Ag1 Ag 1.12289(5) 0.12147(2) 0.10626(2) 0.01942(13) Uani 1 1 d . . .
Ag2 Ag 0.88855(5) 0.00297(2) 0.33924(2) 0.02366(14) Uani 1 1 d . . .
Ag3 Ag 0.93253(4) 0.253751(19) 0.34219(2) 0.01757(13) Uani 1 1 d . . .
Ag4 Ag 0.58078(5) 0.23888(2) 0.08971(2) 0.02364(14) Uani 1 1 d . . .
Ag5 Ag 0.58258(5) -0.03312(2) 0.14298(3) 0.03141(16) Uani 1 1 d . . .
P1 P 0.94745(14) 0.17932(6) 0.21820(7) 0.0109(3) Uani 1 1 d . . .
P2 P 0.92307(14) 0.07231(6) 0.21711(7) 0.0118(3) Uani 1 1 d . . .
P3 P 0.90647(14) 0.12758(6) 0.32521(7) 0.0120(3) Uani 1 1 d . . .
N1 N 0.9815(4) 0.1241(2) 0.1923(2) 0.0124(11) Uani 1 1 d . . .
N2 N 0.9037(5) 0.0757(2) 0.2865(2) 0.0137(11) Uani 1 1 d . . .
N3 N 0.9133(4) 0.1786(2) 0.2858(2) 0.0118(11) Uani 1 1 d . . .
N4 N 1.0593(4) 0.2171(2) 0.2099(2) 0.0126(11) Uani 1 1 d . . .
N5 N 0.8365(5) 0.2050(2) 0.1786(2) 0.0142(11) Uani 1 1 d . . .
N6 N 1.0090(5) 0.0242(2) 0.2021(2) 0.0151(11) Uani 1 1 d . . .
N7 N 0.7967(5) 0.0558(2) 0.1845(2) 0.0150(11) Uani 1 1 d . . .
N8 N 1.0139(5) 0.1187(2) 0.3764(2) 0.0157(11) Uani 1 1 d . . .
N9 N 0.7923(5) 0.1347(2) 0.3634(2) 0.0144(11) Uani 1 1 d . . .
C41 C 1.1772(6) 0.1966(3) 0.2208(3) 0.0185(14) Uani 1 1 d . . .
H41A H 1.1739 0.1633 0.2421 0.022 Uiso 1 1 calc R . .
H41B H 1.2233 0.2211 0.2465 0.022 Uiso 1 1 calc R . .
C42 C 1.2372(6) 0.1883(3) 0.1655(3) 0.0216(15) Uani 1 1 d . . .
H42 H 1.3060 0.1681 0.1683 0.026 Uiso 1 1 calc R . .
C43 C 1.2013(7) 0.2070(3) 0.1123(3) 0.0262(16) Uani 1 1 d . . .
H43A H 1.1329 0.2273 0.1076 0.031 Uiso 1 1 calc R . .
H43B H 1.2444 0.1999 0.0793 0.031 Uiso 1 1 calc R . .
C44 C 1.0475(6) 0.2737(2) 0.2144(3) 0.0173(14) Uani 1 1 d . . .
H44A H 0.9700 0.2835 0.1966 0.021 Uiso 1 1 calc R . .
H44B H 1.1055 0.2900 0.1904 0.021 Uiso 1 1 calc R . .
C45 C 1.0618(6) 0.2963(3) 0.2757(3) 0.0206(15) Uani 1 1 d . . .
H45 H 1.1245 0.2842 0.3013 0.025 Uiso 1 1 calc R . .
C46 C 0.9917(7) 0.3322(3) 0.2961(3) 0.0259(16) Uani 1 1 d . . .
H46A H 0.9283 0.3451 0.2716 0.031 Uiso 1 1 calc R . .
H46B H 1.0055 0.3449 0.3351 0.031 Uiso 1 1 calc R . .
C51 C 0.8479(6) 0.2074(3) 0.1143(3) 0.0165(14) Uani 1 1 d . . .
H51A H 0.9183 0.1882 0.1051 0.020 Uiso 1 1 calc R . .
H51B H 0.8581 0.2440 0.1028 0.020 Uiso 1 1 calc R . .
C52 C 0.7467(6) 0.1855(3) 0.0783(3) 0.0175(14) Uani 1 1 d . . .
H52 H 0.7071 0.1570 0.0940 0.021 Uiso 1 1 calc R . .
C53 C 0.7081(6) 0.2034(3) 0.0254(3) 0.0216(15) Uani 1 1 d . . .
H53A H 0.7458 0.2319 0.0085 0.026 Uiso 1 1 calc R . .
H53B H 0.6430 0.1877 0.0047 0.026 Uiso 1 1 calc R . .
C54 C 0.7569(6) 0.2425(2) 0.2013(3) 0.0154(13) Uani 1 1 d . . .
H54A H 0.7682 0.2763 0.1822 0.019 Uiso 1 1 calc R . .
H54B H 0.7765 0.2469 0.2440 0.019 Uiso 1 1 calc R . .
C55 C 0.6326(6) 0.2277(3) 0.1919(3) 0.0184(14) Uani 1 1 d . . .
H55 H 0.6134 0.1919 0.1900 0.022 Uiso 1 1 calc R . .
C56 C 0.5460(6) 0.2627(3) 0.1859(3) 0.0252(16) Uani 1 1 d . . .
H56A H 0.5631 0.2988 0.1876 0.030 Uiso 1 1 calc R . .
H56B H 0.4680 0.2514 0.1799 0.030 Uiso 1 1 calc R . .
C61 C 1.1357(6) 0.0336(3) 0.2032(3) 0.0189(14) Uani 1 1 d . . .
H61A H 1.1763 0.0050 0.2250 0.023 Uiso 1 1 calc R . .
H61B H 1.1539 0.0661 0.2251 0.023 Uiso 1 1 calc R . .
C62 C 1.1820(6) 0.0378(3) 0.1437(3) 0.0200(14) Uani 1 1 d . . .
H62 H 1.2612 0.0469 0.1425 0.024 Uiso 1 1 calc R . .
C63 C 1.1225(6) 0.0299(3) 0.0924(3) 0.0217(15) Uani 1 1 d . . .
H63A H 1.0429 0.0207 0.0913 0.026 Uiso 1 1 calc R . .
H63B H 1.1594 0.0335 0.0567 0.026 Uiso 1 1 calc R . .
C64 C 0.9778(6) -0.0295(3) 0.2156(3) 0.0163(13) Uani 1 1 d . . .
H64A H 1.0175 -0.0530 0.1893 0.020 Uiso 1 1 calc R . .
H64B H 0.8935 -0.0338 0.2067 0.020 Uiso 1 1 calc R . .
C65 C 1.0077(6) -0.0460(3) 0.2784(3) 0.0207(15) Uani 1 1 d . . .
H65 H 1.0748 -0.0315 0.2984 0.025 Uiso 1 1 calc R . .
C66 C 0.9458(7) -0.0800(3) 0.3077(3) 0.0244(16) Uani 1 1 d . . .
H66A H 0.8782 -0.0952 0.2889 0.029 Uiso 1 1 calc R . .
H66B H 0.9695 -0.0887 0.3472 0.029 Uiso 1 1 calc R . .
C71 C 0.7864(6) 0.0464(3) 0.1202(3) 0.0184(14) Uani 1 1 d . . .
H71A H 0.8595 0.0574 0.1040 0.022 Uiso 1 1 calc R . .
H71B H 0.7240 0.0689 0.1023 0.022 Uiso 1 1 calc R . .
C72 C 0.7616(6) -0.0081(3) 0.1013(3) 0.0232(15) Uani 1 1 d . . .
H72 H 0.8036 -0.0350 0.1218 0.028 Uiso 1 1 calc R . .
C73 C 0.6838(7) -0.0217(3) 0.0572(3) 0.0307(18) Uani 1 1 d . . .
H73A H 0.6403 0.0043 0.0359 0.037 Uiso 1 1 calc R . .
H73B H 0.6723 -0.0572 0.0475 0.037 Uiso 1 1 calc R . .
C74 C 0.6880(6) 0.0638(3) 0.2123(3) 0.0175(14) Uani 1 1 d . . .
H74A H 0.6323 0.0817 0.1841 0.021 Uiso 1 1 calc R . .
H74B H 0.7027 0.0865 0.2470 0.021 Uiso 1 1 calc R . .
C75 C 0.6346(6) 0.0139(3) 0.2314(3) 0.0235(15) Uani 1 1 d . . .
H75 H 0.6853 -0.0131 0.2452 0.028 Uiso 1 1 calc R . .
C76 C 0.5208(7) 0.0051(3) 0.2304(4) 0.036(2) Uani 1 1 d . . .
H76A H 0.4676 0.0312 0.2169 0.043 Uiso 1 1 calc R . .
H76B H 0.4931 -0.0274 0.2432 0.043 Uiso 1 1 calc R . .
C81 C 1.1170(6) 0.0905(3) 0.3628(3) 0.0218(15) Uani 1 1 d . . .
H81A H 1.1859 0.1119 0.3742 0.026 Uiso 1 1 calc R . .
H81B H 1.1147 0.0847 0.3198 0.026 Uiso 1 1 calc R . .
C82 C 1.1291(7) 0.0392(3) 0.3937(3) 0.0266(17) Uani 1 1 d . . .
H82 H 1.1910 0.0176 0.3836 0.032 Uiso 1 1 calc R . .
C83 C 1.0623(8) 0.0213(3) 0.4332(4) 0.0336(19) Uani 1 1 d . . .
H83A H 0.9992 0.0415 0.4446 0.040 Uiso 1 1 calc R . .
H83B H 1.0770 -0.0118 0.4503 0.040 Uiso 1 1 calc R . .
C84 C 1.0308(6) 0.1540(3) 0.4268(3) 0.0206(15) Uani 1 1 d . . .
H84A H 1.0789 0.1363 0.4585 0.025 Uiso 1 1 calc R . .
H84B H 0.9545 0.1613 0.4420 0.025 Uiso 1 1 calc R . .
C85 C 1.0874(6) 0.2046(3) 0.4132(3) 0.0237(16) Uani 1 1 d . . .
H85 H 1.1438 0.2044 0.3850 0.028 Uiso 1 1 calc R . .
C86 C 1.0637(7) 0.2497(3) 0.4379(3) 0.0309(18) Uani 1 1 d . . .
H86A H 1.0077 0.2514 0.4663 0.037 Uiso 1 1 calc R . .
H86B H 1.1027 0.2803 0.4272 0.037 Uiso 1 1 calc R . .
C91 C 0.7655(6) 0.0955(3) 0.4076(3) 0.0191(14) Uani 1 1 d . . .
H91A H 0.7042 0.1094 0.4312 0.023 Uiso 1 1 calc R . .
H91B H 0.8354 0.0901 0.4346 0.023 Uiso 1 1 calc R . .
C92 C 0.7266(6) 0.0439(3) 0.3831(3) 0.0216(15) Uani 1 1 d . . .
H92 H 0.6847 0.0434 0.3457 0.026 Uiso 1 1 calc R . .
C93 C 0.7472(7) -0.0018(3) 0.4106(4) 0.0281(17) Uani 1 1 d . . .
H93A H 0.7888 -0.0027 0.4481 0.034 Uiso 1 1 calc R . .
H93B H 0.7200 -0.0331 0.3925 0.034 Uiso 1 1 calc R . .
C94 C 0.7105(5) 0.1783(2) 0.3532(3) 0.0155(13) Uani 1 1 d . . .
H94A H 0.6347 0.1683 0.3671 0.019 Uiso 1 1 calc R . .
H94B H 0.6991 0.1849 0.3103 0.019 Uiso 1 1 calc R . .
C95 C 0.7509(5) 0.2278(3) 0.3838(3) 0.0163(13) Uani 1 1 d . . .
H95 H 0.7937 0.2250 0.4208 0.020 Uiso 1 1 calc R . .
C96 C 0.7299(6) 0.2751(3) 0.3620(3) 0.0216(15) Uani 1 1 d . . .
H96A H 0.6873 0.2792 0.3250 0.026 Uiso 1 1 calc R . .
H96B H 0.7577 0.3047 0.3834 0.026 Uiso 1 1 calc R . .
Cl1 Cl 0.97657(15) 0.11685(7) -0.02693(7) 0.0242(4) Uani 1 1 d . . .
O11 O 1.0161(5) 0.1502(2) 0.0218(2) 0.0369(14) Uani 1 1 d . . .
O12 O 0.9046(5) 0.1467(2) -0.0673(2) 0.0392(14) Uani 1 1 d . . .
O13 O 0.9126(6) 0.0753(3) -0.0038(3) 0.0515(18) Uani 1 1 d . . .
O14 O 1.0730(7) 0.0985(4) -0.0548(3) 0.070(2) Uani 1 1 d . . .
Cl2 Cl 0.45069(14) 0.10257(7) 0.07153(8) 0.0222(4) Uani 1 1 d . . .
O21 O 0.4817(5) 0.1391(2) 0.1169(2) 0.0344(13) Uani 1 1 d . . .
O22 O 0.5377(5) 0.1014(3) 0.0304(2) 0.0384(14) Uani 1 1 d . . .
O23 O 0.3417(5) 0.1165(3) 0.0429(3) 0.0511(19) Uani 1 1 d . . .
O24 O 0.4426(6) 0.0521(2) 0.0960(4) 0.055(2) Uani 1 1 d . . .
Cl3 Cl 0.36096(16) 0.36558(7) 0.24986(8) 0.0277(4) Uani 1 1 d . . .
O31 O 0.3073(5) 0.3180(2) 0.2314(3) 0.0382(14) Uani 1 1 d . . .
O32 O 0.4748(5) 0.3565(3) 0.2746(3) 0.0472(17) Uani 1 1 d . . .
O33 O 0.2941(5) 0.3905(2) 0.2929(3) 0.0387(14) Uani 1 1 d . . .
O34 O 0.3645(7) 0.3994(3) 0.1993(3) 0.0540(18) Uani 1 1 d . . .
Cl4 Cl 0.41458(16) 0.12304(9) 0.30811(9) 0.0348(5) Uani 1 1 d . . .
O41 O 0.3569(5) 0.1621(3) 0.3380(3) 0.0480(16) Uani 1 1 d . . .
O42 O 0.4896(7) 0.0972(3) 0.3505(5) 0.083(3) Uani 1 1 d . . .
O43 O 0.3308(5) 0.0891(3) 0.2813(3) 0.055(2) Uani 1 1 d . . .
O44 O 0.4808(8) 0.1452(5) 0.2649(4) 0.101(4) Uani 1 1 d . . .
Cl5 Cl 0.8072(2) 0.35242(7) 0.06816(8) 0.0345(5) Uani 1 1 d . . .
O51 O 0.8153(6) 0.3248(2) 0.0165(3) 0.0461(17) Uani 1 1 d . . .
O52 O 0.8060(7) 0.4067(2) 0.0568(3) 0.0561(19) Uani 1 1 d . . .
O53 O 0.6968(7) 0.3371(3) 0.0907(3) 0.0579(19) Uani 1 1 d . . .
O54 O 0.8925(8) 0.3406(3) 0.1111(4) 0.083(3) Uani 1 1 d . . .
O1 O 0.4483(6) 0.2768(3) 0.0280(3) 0.0551(19) Uani 1 1 d D . .
C1 C 0.4916(11) 0.2990(6) -0.0260(5) 0.077(4) Uani 1 1 d D . .
O2 O 0.4241(5) -0.0863(2) 0.1249(3) 0.0425(15) Uani 1 1 d D . .
C2 C 0.3324(7) -0.0731(3) 0.0836(4) 0.036(2) Uani 1 1 d D . .
O3 O 0.7291(7) 0.4136(4) 0.2762(3) 0.066(2) Uani 1 1 d D . .
C3 C 0.6996(11) 0.4053(7) 0.2167(6) 0.112(7) Uani 1 1 d D . .
O4 O 0.4718(7) 0.3320(4) 0.4219(4) 0.084(3) Uani 1 1 d D . .
C4 C 0.3649(13) 0.3088(8) 0.4064(9) 0.135(9) Uani 1 1 d D . .
O5 O 0.4066(19) 0.4285(9) 0.0135(10) 0.119(7) Uiso 0.60 1 d PD A 1
C5 C 0.510(3) 0.4351(17) 0.0505(17) 0.151(14) Uiso 0.60 1 d PD A 1
O5' O 0.580(2) 0.5209(11) 0.0795(12) 0.097(8) Uiso 0.40 1 d PD B 2
C5' C 0.559(5) 0.4692(15) 0.098(2) 0.16(2) Uiso 0.40 1 d PD B 2
O6 O 0.2842(10) 0.3437(5) 0.0306(5) 0.058(3) Uani 0.60 1 d PD C 1
O6' O 0.3295(12) 0.3541(8) 0.0848(9) 0.069(6) Uani 0.40 1 d PD C 2
C6 C 0.2052(8) 0.3487(4) 0.0744(4) 0.049(2) Uani 1 1 d D . .

loop_
_atom_site_aniso_label
_atom_site_aniso_U_11
_atom_site_aniso_U_22
_atom_site_aniso_U_33
_atom_site_aniso_U_23
_atom_site_aniso_U_13
_atom_site_aniso_U_12
Ag1 0.0243(3) 0.0199(3) 0.0140(3) -0.0002(2) 0.0007(2) 0.0003(2)
Ag2 0.0354(3) 0.0151(3) 0.0218(3) 0.0032(2) 0.0112(2) 0.0019(2)
Ag3 0.0229(3) 0.0159(2) 0.0141(2) -0.00258(19) 0.0030(2) -0.00292(19)
Ag4 0.0240(3) 0.0271(3) 0.0189(3) -0.0001(2) -0.0048(2) 0.0061(2)
Ag5 0.0324(3) 0.0288(3) 0.0316(3) -0.0064(3) -0.0074(3) -0.0094(2)
P1 0.0131(8) 0.0129(8) 0.0068(7) -0.0011(6) 0.0019(6) -0.0007(6)
P2 0.0131(8) 0.0127(8) 0.0093(8) -0.0012(6) -0.0001(6) 0.0005(6)
P3 0.0142(8) 0.0144(8) 0.0073(7) -0.0006(6) 0.0003(6) 0.0000(6)
N1 0.012(3) 0.016(3) 0.009(3) -0.002(2) -0.001(2) 0.000(2)
N2 0.018(3) 0.013(3) 0.011(3) 0.000(2) 0.003(2) 0.000(2)
N3 0.015(3) 0.013(3) 0.008(3) -0.002(2) 0.002(2) 0.002(2)
N4 0.014(3) 0.015(3) 0.010(3) -0.004(2) 0.004(2) -0.002(2)
N5 0.015(3) 0.020(3) 0.008(3) -0.001(2) 0.002(2) 0.001(2)
N6 0.016(3) 0.014(3) 0.016(3) -0.004(2) 0.003(2) 0.001(2)
N7 0.017(3) 0.017(3) 0.011(3) -0.005(2) -0.003(2) 0.000(2)
N8 0.016(3) 0.020(3) 0.010(3) 0.001(2) 0.000(2) 0.003(2)
N9 0.021(3) 0.014(3) 0.008(3) 0.000(2) 0.003(2) 0.000(2)
C41 0.016(3) 0.023(3) 0.017(3) -0.001(3) 0.000(3) -0.002(3)
C42 0.017(3) 0.020(3) 0.027(4) -0.007(3) 0.005(3) -0.003(3)
C43 0.027(4) 0.021(4) 0.033(4) -0.005(3) 0.012(3) -0.007(3)
C44 0.022(3) 0.014(3) 0.016(3) -0.003(3) 0.003(3) -0.004(3)
C45 0.029(4) 0.016(3) 0.017(3) -0.005(3) 0.004(3) -0.006(3)
C46 0.040(4) 0.021(4) 0.019(4) 0.002(3) 0.011(3) -0.007(3)
C51 0.020(3) 0.021(3) 0.009(3) 0.001(3) 0.005(3) 0.003(3)
C52 0.026(4) 0.016(3) 0.012(3) -0.002(3) 0.006(3) 0.002(3)
C53 0.028(4) 0.028(4) 0.009(3) 0.000(3) 0.000(3) -0.005(3)
C54 0.021(3) 0.015(3) 0.011(3) -0.001(3) 0.000(3) 0.004(3)
C55 0.019(3) 0.022(3) 0.014(3) -0.001(3) 0.001(3) -0.005(3)
C56 0.021(4) 0.027(4) 0.028(4) -0.008(3) 0.004(3) 0.000(3)
C61 0.018(3) 0.019(3) 0.019(3) 0.000(3) 0.001(3) 0.004(3)
C62 0.018(3) 0.022(4) 0.021(4) 0.002(3) 0.008(3) 0.007(3)
C63 0.027(4) 0.024(4) 0.015(3) -0.001(3) 0.010(3) 0.001(3)
C64 0.020(3) 0.017(3) 0.012(3) -0.003(3) 0.001(3) 0.003(3)
C65 0.024(4) 0.018(3) 0.019(4) -0.002(3) -0.003(3) 0.007(3)
C66 0.028(4) 0.017(3) 0.028(4) -0.002(3) 0.004(3) 0.003(3)
C71 0.018(3) 0.026(4) 0.010(3) -0.002(3) -0.005(3) 0.001(3)
C72 0.025(4) 0.025(4) 0.018(4) -0.002(3) -0.005(3) 0.005(3)
C73 0.042(5) 0.023(4) 0.025(4) -0.006(3) -0.009(4) 0.000(3)
C74 0.018(3) 0.020(3) 0.015(3) -0.004(3) 0.002(3) -0.001(3)
C75 0.020(4) 0.027(4) 0.024(4) -0.003(3) 0.002(3) -0.001(3)
C76 0.029(4) 0.037(5) 0.043(5) -0.008(4) 0.010(4) -0.009(4)
C81 0.015(3) 0.032(4) 0.017(3) 0.001(3) -0.002(3) 0.002(3)
C82 0.029(4) 0.027(4) 0.022(4) -0.005(3) -0.008(3) 0.014(3)
C83 0.043(5) 0.029(4) 0.027(4) 0.005(3) -0.012(4) 0.006(4)
C84 0.020(4) 0.029(4) 0.011(3) -0.003(3) -0.008(3) 0.000(3)
C85 0.021(4) 0.029(4) 0.020(4) 0.001(3) -0.008(3) 0.000(3)
C86 0.034(4) 0.033(4) 0.023(4) 0.000(3) -0.010(3) 0.001(3)
C91 0.023(4) 0.019(3) 0.017(3) 0.002(3) 0.007(3) 0.001(3)
C92 0.024(4) 0.020(4) 0.023(4) 0.001(3) 0.014(3) -0.004(3)
C93 0.038(4) 0.020(4) 0.028(4) -0.003(3) 0.013(3) -0.001(3)
C94 0.013(3) 0.018(3) 0.016(3) -0.001(3) 0.003(3) 0.002(3)
C95 0.012(3) 0.021(3) 0.016(3) -0.004(3) 0.002(3) 0.001(3)
C96 0.023(4) 0.024(4) 0.019(4) -0.004(3) 0.005(3) 0.004(3)
Cl1 0.0272(9) 0.0296(9) 0.0152(8) -0.0024(7) -0.0033(7) 0.0058(7)
O11 0.057(4) 0.032(3) 0.021(3) -0.005(2) -0.010(3) 0.006(3)
O12 0.037(3) 0.052(4) 0.027(3) 0.019(3) -0.008(3) -0.005(3)
O13 0.064(4) 0.050(4) 0.037(4) 0.021(3) -0.019(3) -0.019(3)
O14 0.060(5) 0.110(7) 0.040(4) -0.022(4) 0.005(3) 0.040(5)
Cl2 0.0164(8) 0.0279(9) 0.0222(8) -0.0068(7) 0.0000(7) -0.0002(7)
O21 0.028(3) 0.047(3) 0.029(3) -0.015(3) 0.000(2) -0.005(3)
O22 0.036(3) 0.055(4) 0.025(3) -0.001(3) 0.009(2) 0.002(3)
O23 0.035(3) 0.069(5) 0.046(4) -0.033(3) -0.021(3) 0.022(3)
O24 0.042(4) 0.029(3) 0.097(6) 0.012(4) 0.031(4) 0.004(3)
Cl3 0.0260(9) 0.0292(9) 0.0283(10) -0.0060(8) 0.0049(7) -0.0038(7)
O31 0.031(3) 0.037(3) 0.047(4) -0.016(3) 0.010(3) -0.012(3)
O32 0.028(3) 0.073(5) 0.041(4) -0.020(3) -0.001(3) -0.001(3)
O33 0.040(3) 0.036(3) 0.042(4) -0.006(3) 0.017(3) 0.004(3)
O34 0.082(5) 0.043(4) 0.038(4) 0.001(3) 0.013(4) -0.004(4)
Cl4 0.0178(9) 0.0589(13) 0.0270(10) -0.0084(9) -0.0027(7) -0.0030(8)
O41 0.035(3) 0.053(4) 0.056(4) -0.017(3) -0.001(3) 0.002(3)
O42 0.056(5) 0.061(5) 0.125(8) -0.002(5) -0.054(5) 0.002(4)
O43 0.022(3) 0.077(5) 0.066(5) -0.040(4) 0.004(3) -0.006(3)
O44 0.071(6) 0.183(11) 0.051(5) -0.017(6) 0.024(4) -0.070(7)
Cl5 0.0601(13) 0.0232(9) 0.0188(9) 0.0019(7) -0.0066(9) -0.0073(9)
O51 0.086(5) 0.030(3) 0.024(3) -0.007(3) 0.016(3) -0.018(3)
O52 0.099(6) 0.029(3) 0.040(4) 0.003(3) 0.003(4) -0.010(4)
O53 0.070(5) 0.048(4) 0.059(5) 0.001(3) 0.029(4) -0.015(4)
O54 0.105(7) 0.052(5) 0.083(6) 0.026(4) -0.059(5) -0.034(5)
O1 0.050(4) 0.068(5) 0.045(4) 0.018(4) -0.015(3) 0.021(4)
C1 0.061(8) 0.112(11) 0.059(8) 0.028(8) 0.009(6) 0.000(7)
O2 0.038(3) 0.035(3) 0.052(4) 0.006(3) -0.013(3) -0.006(3)
C2 0.033(5) 0.041(5) 0.034(5) -0.007(4) -0.007(4) 0.001(4)
O3 0.052(4) 0.095(6) 0.052(5) -0.005(4) 0.005(4) -0.015(4)
C3 0.050(7) 0.167(16) 0.123(13) -0.106(13) 0.038(8) -0.036(9)
O4 0.071(6) 0.077(6) 0.098(7) 0.033(5) -0.039(5) -0.025(5)
C4 0.082(11) 0.151(17) 0.164(18) 0.100(15) -0.040(11) -0.062(11)
O6 0.050(7) 0.063(8) 0.062(8) 0.003(6) 0.011(6) 0.013(6)
O6' 0.074(14) 0.078(14) 0.052(11) -0.020(10) -0.017(10) 0.039(11)
C6 0.052(6) 0.053(6) 0.043(6) 0.002(5) 0.008(5) 0.007(5)

loop_
_atom_type_symbol
_atom_type_description
_atom_type_scat_dispersion_real
_atom_type_scat_dispersion_imag
_atom_type_scat_source
C C 0.0033 0.0016 'International Tables Vol C Tables 4.2.6.8 and 6.1.1.4'
H H 0.0000 0.0000 'International Tables Vol C Tables 4.2.6.8 and 6.1.1.4'
N N 0.0061 0.0033 'International Tables Vol C Tables 4.2.6.8 and 6.1.1.4'
O O 0.0106 0.0060 'International Tables Vol C Tables 4.2.6.8 and 6.1.1.4'
P P 0.1023 0.0942 'International Tables Vol C Tables 4.2.6.8 and 6.1.1.4'
Cl Cl 0.1484 0.1585 'International Tables Vol C Tables 4.2.6.8 and 6.1.1.4'
Ag Ag -0.8971 1.1015 'International Tables Vol C Tables 4.2.6.8 and 6.1.1.4'

loop_
_geom_angle_atom_site_label_1
_geom_angle_atom_site_label_2
_geom_angle_atom_site_label_3
_geom_angle
_geom_angle_site_symmetry_1
_geom_angle_site_symmetry_3
_geom_angle_publ_flag
O11 Ag1 C63 102.1(2) . . ?
O11 Ag1 C43 86.0(2) . . ?
C63 Ag1 C43 157.1(3) . . ?
O11 Ag1 C62 134.3(2) . . ?
C63 Ag1 C62 32.2(2) . . ?
C43 Ag1 C62 135.5(3) . . ?
O11 Ag1 C42 117.0(2) . . ?
C63 Ag1 C42 138.5(2) . . ?
C43 Ag1 C42 31.7(3) . . ?
C62 Ag1 C42 107.5(2) . . ?
O11 Ag1 N1 106.49(19) . . ?
C63 Ag1 N1 97.4(2) . . ?
C43 Ag1 N1 100.8(2) . . ?
C62 Ag1 N1 86.30(19) . . ?
C42 Ag1 N1 85.1(2) . . ?
N2 Ag2 C66 123.9(2) . . ?
N2 Ag2 C65 93.4(2) . . ?
C66 Ag2 C65 32.7(2) . . ?
N2 Ag2 C93 119.4(2) . . ?
C66 Ag2 C93 112.4(3) . . ?
C65 Ag2 C93 145.1(2) . . ?
N2 Ag2 C92 87.2(2) . . ?
C66 Ag2 C92 139.4(2) . . ?
C65 Ag2 C92 164.7(3) . . ?
C93 Ag2 C92 32.4(2) . . ?
N2 Ag2 C83 100.6(2) . . ?
C66 Ag2 C83 100.3(3) . . ?
C65 Ag2 C83 96.7(2) . . ?
C93 Ag2 C83 88.8(3) . . ?
C92 Ag2 C83 98.1(3) . . ?
N3 Ag3 C46 118.6(2) . . ?
N3 Ag3 C95 86.3(2) . . ?
C46 Ag3 C95 132.6(2) . . ?
N3 Ag3 C45 94.0(2) . . ?
C46 Ag3 C45 31.9(2) . . ?
C95 Ag3 C45 158.8(2) . . ?
N3 Ag3 C96 103.4(2) . . ?
C46 Ag3 C96 101.3(3) . . ?
C95 Ag3 C96 31.3(2) . . ?
C45 Ag3 C96 129.6(2) . . ?
N3 Ag3 C86 117.5(2) . . ?
C46 Ag3 C86 103.6(3) . . ?
C95 Ag3 C86 97.5(3) . . ?
C45 Ag3 C86 101.1(3) . . ?
C96 Ag3 C86 111.2(3) . . ?
N3 Ag3 C85 88.4(2) . . ?
C46 Ag3 C85 117.9(3) . . ?
C95 Ag3 C85 101.2(2) . . ?
C45 Ag3 C85 100.0(2) . . ?
C96 Ag3 C85 127.0(2) . . ?
C86 Ag3 C85 29.5(2) . . ?
O1 Ag4 C56 108.5(3) . . ?
O1 Ag4 C53 102.3(3) . . ?
C56 Ag4 C53 148.1(2) . . ?
O1 Ag4 C55 141.5(3) . . ?
C56 Ag4 C55 33.3(2) . . ?
C53 Ag4 C55 116.1(2) . . ?
O1 Ag4 C52 134.8(2) . . ?
C56 Ag4 C52 116.6(2) . . ?
C53 Ag4 C52 32.8(2) . . ?
C55 Ag4 C52 83.6(2) . . ?
O2 Ag5 C73 111.3(3) . . ?
O2 Ag5 C76 96.4(3) . . ?
C73 Ag5 C76 146.7(3) . . ?
O2 Ag5 C75 126.9(2) . . ?
C73 Ag5 C75 121.5(3) . . ?
C76 Ag5 C75 32.5(3) . . ?
O2 Ag5 C72 141.3(2) . . ?
C73 Ag5 C72 32.5(3) . . ?
C76 Ag5 C72 122.3(3) . . ?
C75 Ag5 C72 91.4(2) . . ?
N1 P1 N3 115.1(3) . . ?
N1 P1 N4 105.5(3) . . ?
N3 P1 N4 111.5(3) . . ?
N1 P1 N5 110.9(3) . . ?
N3 P1 N5 106.8(3) . . ?
N4 P1 N5 106.8(3) . . ?
N2 P2 N1 112.9(3) . . ?
N2 P2 N6 112.0(3) . . ?
N1 P2 N6 105.9(3) . . ?
N2 P2 N7 105.8(3) . . ?
N1 P2 N7 115.9(3) . . ?
N6 P2 N7 104.1(3) . . ?
N3 P3 N2 112.2(3) . . ?
N3 P3 N9 106.3(3) . . ?
N2 P3 N9 113.6(3) . . ?
N3 P3 N8 116.3(3) . . ?
N2 P3 N8 104.8(3) . . ?
N9 P3 N8 103.5(3) . . ?
P1 N1 P2 119.0(3) . . ?
P1 N1 Ag1 118.5(3) . . ?
P2 N1 Ag1 122.4(3) . . ?
P3 N2 P2 125.9(3) . . ?
P3 N2 Ag2 113.8(3) . . ?
P2 N2 Ag2 120.0(3) . . ?
P3 N3 P1 124.8(3) . . ?
P3 N3 Ag3 112.5(3) . . ?
P1 N3 Ag3 119.7(3) . . ?
C41 N4 C44 115.8(5) . . ?
C41 N4 P1 120.0(4) . . ?
C44 N4 P1 120.1(4) . . ?
C54 N5 C51 115.3(5) . . ?
C54 N5 P1 124.0(4) . . ?
C51 N5 P1 115.8(4) . . ?
C64 N6 C61 114.1(5) . . ?
C64 N6 P2 120.4(4) . . ?
C61 N6 P2 119.2(4) . . ?
C74 N7 C71 116.2(5) . . ?
C74 N7 P2 122.2(4) . . ?
C71 N7 P2 119.4(4) . . ?
C81 N8 C84 114.5(5) . . ?
C81 N8 P3 120.4(5) . . ?
C84 N8 P3 121.0(4) . . ?
C91 N9 C94 117.6(5) . . ?
C91 N9 P3 120.1(4) . . ?
C94 N9 P3 122.1(4) . . ?
N4 C41 C42 113.0(6) . . ?
C43 C42 C41 125.2(7) . . ?
C43 C42 Ag1 69.2(4) . . ?
C41 C42 Ag1 107.0(4) . . ?
C42 C43 Ag1 79.1(4) . . ?
N4 C44 C45 116.2(6) . . ?
C46 C45 C44 124.1(7) . . ?
C46 C45 Ag3 71.5(4) . . ?
C44 C45 Ag3 111.5(4) . . ?
C45 C46 Ag3 76.6(4) . . ?
N5 C51 C52 113.8(5) . . ?
C53 C52 C51 124.1(6) . . ?
C53 C52 Ag4 71.4(4) . . ?
C51 C52 Ag4 109.1(4) . . ?
C52 C53 Ag4 75.8(4) . . ?
N5 C54 C55 114.1(5) . . ?
C56 C55 C54 123.1(6) . . ?
C56 C55 Ag4 71.8(4) . . ?
C54 C55 Ag4 106.4(4) . . ?
C55 C56 Ag4 75.0(4) . . ?
N6 C61 C62 114.6(6) . . ?
C63 C62 C61 126.1(7) . . ?
C63 C62 Ag1 73.1(4) . . ?
C61 C62 Ag1 105.9(4) . . ?
C62 C63 Ag1 74.7(4) . . ?
N6 C64 C65 115.0(5) . . ?
C66 C65 C64 124.3(7) . . ?
C66 C65 Ag2 72.7(4) . . ?
C64 C65 Ag2 107.4(4) . . ?
C65 C66 Ag2 74.6(4) . . ?
N7 C71 C72 116.0(6) . . ?
C73 C72 C71 124.4(7) . . ?
C73 C72 Ag5 71.2(5) . . ?
C71 C72 Ag5 106.8(5) . . ?
C72 C73 Ag5 76.2(5) . . ?
N7 C74 C75 113.0(6) . . ?
C76 C75 C74 124.5(7) . . ?
C76 C75 Ag5 73.2(5) . . ?
C74 C75 Ag5 105.8(5) . . ?
C75 C76 Ag5 74.2(5) . . ?
N8 C81 C82 113.1(6) . . ?
C83 C82 C81 126.3(7) . . ?
C82 C83 Ag2 87.8(5) . . ?
N8 C84 C85 114.3(6) . . ?
C86 C85 C84 124.4(7) . . ?
C86 C85 Ag3 71.9(4) . . ?
C84 C85 Ag3 104.8(4) . . ?
C85 C86 Ag3 78.6(4) . . ?
N9 C91 C92 115.2(6) . . ?
C93 C92 C91 124.4(7) . . ?
C93 C92 Ag2 72.3(4) . . ?
C91 C92 Ag2 108.6(4) . . ?
C92 C93 Ag2 75.2(4) . . ?
N9 C94 C95 113.3(5) . . ?
C96 C95 C94 124.0(6) . . ?
C96 C95 Ag3 75.2(4) . . ?
C94 C95 Ag3 107.2(4) . . ?
C95 C96 Ag3 73.5(4) . . ?
O14 Cl1 O12 109.7(4) . . ?
O14 Cl1 O13 111.3(5) . . ?
O12 Cl1 O13 110.5(4) . . ?
O14 Cl1 O11 109.2(4) . . ?
O12 Cl1 O11 108.2(4) . . ?
O13 Cl1 O11 107.8(4) . . ?
Cl1 O11 Ag1 124.2(3) . . ?
O24 Cl2 O23 109.2(5) . . ?
O24 Cl2 O21 110.0(4) . . ?
O23 Cl2 O21 109.5(4) . . ?
O24 Cl2 O22 108.0(4) . . ?
O23 Cl2 O22 110.4(4) . . ?
O21 Cl2 O22 109.8(4) . . ?
O32 Cl3 O31 110.4(4) . . ?
O32 Cl3 O33 109.5(4) . . ?
O31 Cl3 O33 109.8(4) . . ?
O32 Cl3 O34 109.6(5) . . ?
O31 Cl3 O34 108.8(4) . . ?
O33 Cl3 O34 108.7(4) . . ?
O43 Cl4 O41 108.4(4) . . ?
O43 Cl4 O44 109.9(5) . . ?
O41 Cl4 O44 110.4(6) . . ?
O43 Cl4 O42 111.8(5) . . ?
O41 Cl4 O42 107.2(5) . . ?
O44 Cl4 O42 109.1(6) . . ?
O54 Cl5 O51 113.7(6) . . ?
O54 Cl5 O52 110.2(5) . . ?
O51 Cl5 O52 110.5(4) . . ?
O54 Cl5 O53 106.9(5) . . ?
O51 Cl5 O53 105.9(4) . . ?
O52 Cl5 O53 109.3(5) . . ?
C1 O1 Ag4 115.8(6) . . ?
C2 O2 Ag5 121.8(5) . . ?
O6 C6 O6' 55.6(10) . . ?

loop_
_geom_bond_atom_site_label_1
_geom_bond_atom_site_label_2
_geom_bond_distance
_geom_bond_site_symmetry_2
_geom_bond_publ_flag
Ag1 O11 2.331(5) . ?
Ag1 C63 2.383(7) . ?
Ag1 C43 2.385(7) . ?
Ag1 C62 2.402(7) . ?
Ag1 C42 2.506(7) . ?
Ag1 N1 2.647(5) . ?
Ag2 N2 2.243(5) . ?
Ag2 C66 2.368(7) . ?
Ag2 C65 2.390(7) . ?
Ag2 C93 2.395(7) . ?
Ag2 C92 2.431(7) . ?
Ag2 C83 2.867(8) . ?
Ag3 N3 2.328(5) . ?
Ag3 C46 2.404(7) . ?
Ag3 C95 2.464(6) . ?
Ag3 C45 2.466(7) . ?
Ag3 C96 2.485(7) . ?
Ag3 C86 2.568(7) . ?
Ag3 C85 2.648(7) . ?
Ag4 O1 2.229(6) . ?
Ag4 C56 2.340(7) . ?
Ag4 C53 2.341(7) . ?
Ag4 C55 2.380(7) . ?
Ag4 C52 2.395(7) . ?
Ag5 O2 2.305(6) . ?
Ag5 C73 2.371(8) . ?
Ag5 C76 2.380(8) . ?
Ag5 C75 2.392(7) . ?
Ag5 C72 2.432(8) . ?
P1 N1 1.604(5) . ?
P1 N3 1.619(5) . ?
P1 N4 1.643(5) . ?
P1 N5 1.653(5) . ?
P2 N2 1.617(5) . ?
P2 N1 1.618(5) . ?
P2 N6 1.642(5) . ?
P2 N7 1.648(5) . ?
P3 N3 1.598(5) . ?
P3 N2 1.601(5) . ?
P3 N9 1.646(6) . ?
P3 N8 1.658(6) . ?
N4 C41 1.468(8) . ?
N4 C44 1.472(8) . ?
N5 C54 1.458(8) . ?
N5 C51 1.484(8) . ?
N6 C64 1.470(8) . ?
N6 C61 1.486(9) . ?
N7 C74 1.465(8) . ?
N7 C71 1.483(8) . ?
N8 C81 1.451(9) . ?
N8 C84 1.467(8) . ?
N9 C91 1.477(8) . ?
N9 C94 1.479(8) . ?
C41 C42 1.501(10) . ?
C42 C43 1.342(11) . ?
C44 C45 1.512(9) . ?
C45 C46 1.338(10) . ?
C51 C52 1.491(10) . ?
C52 C53 1.339(10) . ?
C54 C55 1.490(9) . ?
C55 C56 1.351(10) . ?
C61 C62 1.499(9) . ?
C62 C63 1.329(10) . ?
C64 C65 1.508(9) . ?
C65 C66 1.340(10) . ?
C71 C72 1.491(10) . ?
C72 C73 1.347(10) . ?
C74 C75 1.505(10) . ?
C75 C76 1.336(11) . ?
C81 C82 1.500(10) . ?
C82 C83 1.314(12) . ?
C84 C85 1.505(10) . ?
C85 C86 1.330(11) . ?
C91 C92 1.500(10) . ?
C92 C93 1.348(10) . ?
C94 C95 1.512(9) . ?
C95 C96 1.334(10) . ?
Cl1 O14 1.407(7) . ?
Cl1 O12 1.422(6) . ?
Cl1 O13 1.427(7) . ?
Cl1 O11 1.451(6) . ?
Cl2 O24 1.423(6) . ?
Cl2 O23 1.424(6) . ?
Cl2 O21 1.425(6) . ?
Cl2 O22 1.427(6) . ?
Cl3 O32 1.415(6) . ?
Cl3 O31 1.424(6) . ?
Cl3 O33 1.445(6) . ?
Cl3 O34 1.449(7) . ?
Cl4 O43 1.412(6) . ?
Cl4 O41 1.412(7) . ?
Cl4 O44 1.413(8) . ?
Cl4 O42 1.417(8) . ?
Cl5 O54 1.373(8) . ?
Cl5 O51 1.385(6) . ?
Cl5 O52 1.425(7) . ?
Cl5 O53 1.467(7) . ?
O1 C1 1.479(11) . ?
O2 C2 1.408(9) . ?
O3 C3 1.392(12) . ?
O4 C4 1.397(12) . ?
O5 C5 1.423(16) . ?
O5' C5' 1.422(16) . ?
O6 C6 1.410(12) . ?
O6' C6 1.449(14) . ?
